data_4037424
loop_
_publ_author_name
'Yamada, Shinji'
'Yamamoto, Natsuo'
'Takamori, Eri'

_publ_section_title
;
 Synthesis of Molecular Seesaw Balances and the Evaluation of
 Pyridinium-\p Interactions.
;
_journal_issue 23
_journal_name_full 'The Journal of organic chemistry'
_journal_page_first 11819
_journal_page_last 11830
_journal_paper_doi 10.1021/acs.joc.6b02295
_journal_volume 81
_journal_year 2016
_chemical_formula_moiety 'C23 H22 N2'
_chemical_formula_sum 'C23 H22 N2'
_chemical_formula_weight 326.44
_space_group_crystal_system monoclinic
_space_group_IT_number 14
_space_group_name_Hall '-P 2ybc'
_space_group_name_H-M_alt 'P 1 21/c 1'
_atom_sites_solution_hydrogens geom
_atom_sites_solution_primary direct
_atom_sites_solution_secondary difmap
_cell_angle_alpha 90.0000
_cell_angle_beta 93.6100(15)
_cell_angle_gamma 90.0000
_cell_formula_units_Z 4
_cell_length_a 13.9423(4)
_cell_length_b 12.4203(4)
_cell_length_c 10.2736(3)
_cell_measurement_reflns_used 5848
_cell_measurement_temperature 296
_cell_measurement_theta_max 68.16
_cell_measurement_theta_min 3.17
_cell_volume 1775.52(9)
_computing_cell_refinement 'RAPID AUTO'
_computing_data_collection 'RAPID AUTO (Rigaku, ????)'
_computing_data_reduction 'RAPID AUTO'
_computing_molecular_graphics 'CrystalStructure 4.1'
_computing_publication_material 'CrystalStructure 4.1 (Rigaku, 2014)'
_computing_structure_refinement 'SHELXL2013 (Sheldrick, 2008)'
_computing_structure_solution 'SHELXS2013 (Sheldrick, 2008)'
_diffrn_ambient_temperature 296
_diffrn_detector_area_resol_mean 10.000
_diffrn_measured_fraction_theta_full 0.999
_diffrn_measured_fraction_theta_max 0.998
_diffrn_measurement_device_type 'Rigaku R-AXIS RAPID'
_diffrn_measurement_method \w
_diffrn_radiation_type 'Cu K\a'
_diffrn_radiation_wavelength 1.54187
_diffrn_reflns_av_R_equivalents 0.0596
_diffrn_reflns_Laue_measured_fraction_full 0.999
_diffrn_reflns_Laue_measured_fraction_max 0.998
_diffrn_reflns_limit_h_max 16
_diffrn_reflns_limit_h_min -16
_diffrn_reflns_limit_k_max 14
_diffrn_reflns_limit_k_min -14
_diffrn_reflns_limit_l_max 12
_diffrn_reflns_limit_l_min -12
_diffrn_reflns_number 19376
_diffrn_reflns_point_group_measured_fraction_full 0.999
_diffrn_reflns_point_group_measured_fraction_max 0.998
_diffrn_reflns_theta_full 67.687
_diffrn_reflns_theta_max 68.188
_diffrn_reflns_theta_min 3.176
_diffrn_standards_number 0
_exptl_absorpt_coefficient_mu 0.547
_exptl_absorpt_correction_T_max 0.947
_exptl_absorpt_correction_T_min 0.835
_exptl_absorpt_correction_type multi-scan
_exptl_absorpt_process_details 'ABSCOR (Rigaku, 1995)'
_exptl_crystal_colour colorless
_exptl_crystal_density_diffrn 1.221
_exptl_crystal_density_method 'not measured'
_exptl_crystal_description block
_exptl_crystal_F_000 696.00
_exptl_crystal_size_max 0.250
_exptl_crystal_size_mid 0.250
_exptl_crystal_size_min 0.100
_refine_diff_density_max 0.33
_refine_diff_density_min -0.29
_refine_ls_extinction_coef 0.0091(18)
_refine_ls_extinction_method SHELXL
_refine_ls_goodness_of_fit_ref 1.200
_refine_ls_hydrogen_treatment constr
_refine_ls_number_parameters 229
_refine_ls_number_reflns 3248
_refine_ls_number_restraints 0
_refine_ls_R_factor_all 0.1184
_refine_ls_R_factor_gt 0.0786
_refine_ls_shift/su_max 0.003
_refine_ls_structure_factor_coef Fsqd
_refine_ls_weighting_details 'w = 1/[\s^2^(Fo^2^)+(0.1400P)^2^+0.2187P] where P=(Fo^2^+2Fc^2^)/3'
_refine_ls_weighting_scheme calc
_refine_ls_wR_factor_gt 0.2091
_refine_ls_wR_factor_ref 0.2908
_reflns_number_gt 1788
_reflns_number_total 3248
_reflns_threshold_expression F^2^>2.0\s(F^2^)
_cod_data_source_file jo6b02295_si_002.cif
_cod_data_source_block Compd-3MeI
_cod_database_code 4037424

loop_
_symmetry_equiv_pos_site_id
_space_group_symop_operation_xyz
1 +X,+Y,+Z
2 -X,1/2+Y,1/2-Z
3 -X,-Y,-Z
4 +X,1/2-Y,1/2+Z

loop_
_atom_site_label
_atom_site_type_symbol
_atom_site_fract_x
_atom_site_fract_y
_atom_site_fract_z
_atom_site_U_iso_or_equiv
_atom_site_adp_type
_atom_site_occupancy
_atom_site_site_symmetry_multiplicity
_atom_site_calc_flag
_atom_site_refinement_flags
N1 N 0.1203(2) 0.4507(2) 0.8159(3) 0.0721(8) Uani 1 4 d .
N2 N 0.1155(2) 0.7585(2) 0.9933(3) 0.0786(9) Uani 1 4 d .
C1 C 0.0394(3) 0.5059(3) 0.8294(4) 0.0769(10) Uani 1 4 d .
C2 C 0.0340(2) 0.6042(3) 0.8873(3) 0.0719(10) Uani 1 4 d .
C3 C 0.1171(3) 0.6544(3) 0.9407(3) 0.0636(9) Uani 1 4 d .
C4 C 0.2049(2) 0.5984(3) 0.9282(3) 0.0591(8) Uani 1 4 d .
C5 C 0.3045(2) 0.6415(3) 0.9699(3) 0.0655(9) Uani 1 4 d .
C6 C 0.3711(2) 0.6222(3) 0.8640(3) 0.0683(9) Uani 1 4 d .
C7 C 0.4379(3) 0.6975(3) 0.8283(4) 0.0835(11) Uani 1 4 d .
C8 C 0.4994(3) 0.6756(5) 0.7304(5) 0.1012(16) Uani 1 4 d .
C9 C 0.4937(3) 0.5783(5) 0.6677(5) 0.1025(15) Uani 1 4 d .
C10 C 0.4276(3) 0.5030(4) 0.7014(4) 0.0903(13) Uani 1 4 d .
C11 C 0.3672(3) 0.5224(3) 0.8012(3) 0.0706(10) Uani 1 4 d .
C12 C 0.2949(3) 0.4427(3) 0.8454(3) 0.0689(10) Uani 1 4 d .
C13 C 0.2013(2) 0.4992(3) 0.8658(3) 0.0616(9) Uani 1 4 d .
C14 C 0.3339(3) 0.3791(3) 0.9700(4) 0.0732(10) Uani 1 4 d .
C15 C 0.3474(3) 0.5924(3) 1.1017(3) 0.0750(10) Uani 1 4 d .
C16 C 0.2857(2) 0.3994(3) 1.0951(4) 0.0699(10) Uani 1 4 d .
C17 C 0.2932(2) 0.4995(3) 1.1578(3) 0.0686(10) Uani 1 4 d .
C18 C 0.2516(3) 0.5114(3) 1.2774(4) 0.0837(11) Uani 1 4 d .
C19 C 0.2038(3) 0.4269(4) 1.3331(4) 0.0917(13) Uani 1 4 d .
C20 C 0.1956(3) 0.3297(4) 1.2700(5) 0.0886(13) Uani 1 4 d .
C21 C 0.2355(3) 0.3182(3) 1.1532(4) 0.0802(11) Uani 1 4 d .
C22 C 0.0263(4) 0.8199(4) 0.9699(5) 0.1122(16) Uani 1 4 d .
C23 C 0.1563(4) 0.7736(4) 1.1260(5) 0.1162(17) Uani 1 4 d .
H1 H -0.01779 0.47476 0.79674 0.0923 Uiso 1 4 calc R
H2 H -0.02531 0.63798 0.8913 0.0862 Uiso 1 4 calc R
H5 H 0.29907 0.71948 0.98182 0.0786 Uiso 1 4 calc R
H7 H 0.44162 0.76369 0.8705 0.1002 Uiso 1 4 calc R
H8 H 0.54414 0.72665 0.7076 0.1214 Uiso 1 4 calc R
H9 H 0.53478 0.56326 0.60211 0.1230 Uiso 1 4 calc R
H10 H 0.42327 0.43797 0.65657 0.1083 Uiso 1 4 calc R
H12 H 0.28285 0.39029 0.77494 0.0826 Uiso 1 4 calc R
H14A H 0.32902 0.30282 0.95067 0.0879 Uiso 1 4 calc R
H14B H 0.40164 0.39575 0.98528 0.0879 Uiso 1 4 calc R
H15A H 0.41231 0.56828 1.0887 0.0900 Uiso 1 4 calc R
H15B H 0.35203 0.64949 1.16613 0.0900 Uiso 1 4 calc R
H18 H 0.25608 0.57724 1.32033 0.1004 Uiso 1 4 calc R
H19 H 0.17726 0.43609 1.41316 0.1101 Uiso 1 4 calc R
H20 H 0.16344 0.27261 1.30645 0.1063 Uiso 1 4 calc R
H21 H 0.22862 0.25253 1.11026 0.0962 Uiso 1 4 calc R
H22A H 0.03716 0.89351 0.99536 0.1347 Uiso 1 4 calc R
H22B H -0.02281 0.78956 1.02012 0.1347 Uiso 1 4 calc R
H22C H 0.00613 0.81697 0.87889 0.1347 Uiso 1 4 calc R
H23A H 0.10747 0.76232 1.18633 0.1395 Uiso 1 4 calc R
H23B H 0.18096 0.84558 1.13565 0.1395 Uiso 1 4 calc R
H23C H 0.20759 0.72303 1.14351 0.1395 Uiso 1 4 calc R

loop_
_atom_site_aniso_label
_atom_site_aniso_U_11
_atom_site_aniso_U_22
_atom_site_aniso_U_33
_atom_site_aniso_U_12
_atom_site_aniso_U_13
_atom_site_aniso_U_23
N1 0.0722(19) 0.0665(19) 0.0766(19) 0.0011(14) -0.0032(14) -0.0019(14)
N2 0.094(2) 0.071(2) 0.071(2) 0.0182(17) 0.0125(16) -0.0045(15)
C1 0.067(2) 0.079(3) 0.084(3) -0.0038(19) 0.0026(18) 0.005(2)
C2 0.058(2) 0.085(3) 0.072(2) 0.0047(18) 0.0046(16) 0.0110(19)
C3 0.075(2) 0.061(2) 0.0562(18) 0.0127(16) 0.0107(15) 0.0051(15)
C4 0.0630(19) 0.061(2) 0.0532(17) 0.0054(14) 0.0009(14) 0.0011(14)
C5 0.072(2) 0.061(2) 0.064(2) -0.0064(16) -0.0011(16) 0.0028(16)
C6 0.061(2) 0.079(2) 0.065(2) 0.0030(17) 0.0027(16) 0.0124(18)
C7 0.070(2) 0.092(3) 0.088(3) -0.004(2) -0.003(2) 0.029(2)
C8 0.067(3) 0.140(4) 0.098(3) -0.011(3) 0.014(2) 0.044(3)
C9 0.077(3) 0.142(4) 0.091(3) 0.016(3) 0.025(2) 0.034(3)
C10 0.079(3) 0.115(3) 0.077(2) 0.023(2) 0.013(2) 0.009(2)
C11 0.062(2) 0.083(3) 0.067(2) 0.0074(18) 0.0093(16) 0.0098(18)
C12 0.074(2) 0.064(2) 0.069(2) 0.0122(17) 0.0041(16) -0.0064(17)
C13 0.064(2) 0.062(2) 0.0581(19) 0.0035(15) -0.0009(14) -0.0011(15)
C14 0.070(2) 0.068(2) 0.081(2) 0.0078(17) 0.0061(18) 0.0072(18)
C15 0.083(2) 0.078(2) 0.063(2) -0.0134(19) -0.0062(17) 0.0012(17)
C16 0.065(2) 0.072(2) 0.072(2) 0.0052(17) 0.0011(17) 0.0115(18)
C17 0.064(2) 0.081(3) 0.060(2) -0.0024(17) 0.0001(15) 0.0099(17)
C18 0.090(3) 0.085(3) 0.075(2) 0.005(2) 0.003(2) 0.009(2)
C19 0.086(3) 0.110(4) 0.081(3) 0.009(2) 0.018(2) 0.024(3)
C20 0.078(3) 0.090(3) 0.098(3) 0.006(2) 0.015(2) 0.029(2)
C21 0.076(2) 0.074(3) 0.091(3) -0.0006(19) 0.002(2) 0.017(2)
C22 0.118(4) 0.092(3) 0.129(4) 0.042(3) 0.024(3) -0.004(3)
C23 0.146(5) 0.119(4) 0.083(3) 0.021(3) 0.008(3) -0.030(3)

loop_
_atom_type_symbol
_atom_type_description
_atom_type_scat_dispersion_real
_atom_type_scat_dispersion_imag
_atom_type_scat_source
C C 0.0181 0.0091
;
International Tables for Crystallography
(Vol. C, Tables 4.2.6.8 and 6.1.1.4)
;
H H 0.0000 0.0000
;
International Tables for Crystallography
(Vol. C, Table 6.1.1.4)
;
N N 0.0311 0.0180
;
International Tables for Crystallography
(Vol. C, Tables 4.2.6.8 and 6.1.1.4)
;

loop_
_geom_angle_atom_site_label_1
_geom_angle_atom_site_label_2
_geom_angle_atom_site_label_3
_geom_angle
_geom_angle_publ_flag
C1 N1 C13 115.0(3) yes
C3 N2 C22 116.8(3) yes
C3 N2 C23 117.7(3) yes
C22 N2 C23 111.4(4) yes
N1 C1 C2 125.2(3) yes
C1 C2 C3 120.2(3) yes
N2 C3 C2 122.0(3) yes
N2 C3 C4 121.5(3) yes
C2 C3 C4 116.4(3) yes
C3 C4 C5 125.3(3) yes
C3 C4 C13 118.1(3) yes
C5 C4 C13 116.5(3) yes
C4 C5 C6 109.7(3) yes
C4 C5 C15 113.4(3) yes
C6 C5 C15 110.2(3) yes
C5 C6 C7 123.0(3) yes
C5 C6 C11 118.0(3) yes
C7 C6 C11 119.0(3) yes
C6 C7 C8 121.0(4) yes
C7 C8 C9 119.6(5) yes
C8 C9 C10 120.2(5) yes
C9 C10 C11 121.1(4) yes
C6 C11 C10 119.1(4) yes
C6 C11 C12 116.9(3) yes
C10 C11 C12 124.0(3) yes
C11 C12 C13 109.8(3) yes
C11 C12 C14 111.9(3) yes
C13 C12 C14 112.2(3) yes
N1 C13 C4 125.1(3) yes
N1 C13 C12 116.7(3) yes
C4 C13 C12 118.1(3) yes
C12 C14 C16 117.4(3) yes
C5 C15 C17 116.9(3) yes
C14 C16 C17 121.0(3) yes
C14 C16 C21 120.7(3) yes
C17 C16 C21 118.3(3) yes
C15 C17 C16 121.7(3) yes
C15 C17 C18 120.0(3) yes
C16 C17 C18 118.3(3) yes
C17 C18 C19 121.3(4) yes
C18 C19 C20 119.9(4) yes
C19 C20 C21 118.8(4) yes
C16 C21 C20 123.3(4) yes
N1 C1 H1 117.402 no
C2 C1 H1 117.402 no
C1 C2 H2 119.881 no
C3 C2 H2 119.894 no
C4 C5 H5 107.788 no
C6 C5 H5 107.787 no
C15 C5 H5 107.781 no
C6 C7 H7 119.476 no
C8 C7 H7 119.475 no
C7 C8 H8 120.208 no
C9 C8 H8 120.214 no
C8 C9 H9 119.921 no
C10 C9 H9 119.920 no
C9 C10 H10 119.447 no
C11 C10 H10 119.442 no
C11 C12 H12 107.576 no
C13 C12 H12 107.566 no
C14 C12 H12 107.578 no
C12 C14 H14A 107.946 no
C12 C14 H14B 107.947 no
C16 C14 H14A 107.948 no
C16 C14 H14B 107.949 no
H14A C14 H14B 107.212 no
C5 C15 H15A 108.065 no
C5 C15 H15B 108.064 no
C17 C15 H15A 108.062 no
C17 C15 H15B 108.062 no
H15A C15 H15B 107.278 no
C17 C18 H18 119.336 no
C19 C18 H18 119.336 no
C18 C19 H19 120.026 no
C20 C19 H19 120.026 no
C19 C20 H20 120.596 no
C21 C20 H20 120.595 no
C16 C21 H21 118.327 no
C20 C21 H21 118.325 no
N2 C22 H22A 109.472 no
N2 C22 H22B 109.469 no
N2 C22 H22C 109.464 no
H22A C22 H22B 109.470 no
H22A C22 H22C 109.473 no
H22B C22 H22C 109.478 no
N2 C23 H23A 109.476 no
N2 C23 H23B 109.471 no
N2 C23 H23C 109.469 no
H23A C23 H23B 109.475 no
H23A C23 H23C 109.475 no
H23B C23 H23C 109.461 no

loop_
_geom_bond_atom_site_label_1
_geom_bond_atom_site_label_2
_geom_bond_distance
_geom_bond_publ_flag
N1 C1 1.334(5) yes
N1 C13 1.352(4) yes
N2 C3 1.402(4) yes
N2 C22 1.466(6) yes
N2 C23 1.456(6) yes
C1 C2 1.362(5) yes
C2 C3 1.398(5) yes
C3 C4 1.420(5) yes
C4 C5 1.525(4) yes
C4 C13 1.388(5) yes
C5 C6 1.494(5) yes
C5 C15 1.568(5) yes
C6 C7 1.384(5) yes
C6 C11 1.398(5) yes
C7 C8 1.389(6) yes
C8 C9 1.369(9) yes
C9 C10 1.372(7) yes
C10 C11 1.389(6) yes
C11 C12 1.502(5) yes
C12 C13 1.509(5) yes
C12 C14 1.572(5) yes
C14 C16 1.509(5) yes
C15 C17 1.513(5) yes
C16 C17 1.401(5) yes
C16 C21 1.384(5) yes
C17 C18 1.398(5) yes
C18 C19 1.386(6) yes
C19 C20 1.371(7) yes
C20 C21 1.361(6) yes
C1 H1 0.930 no
C2 H2 0.930 no
C5 H5 0.980 no
C7 H7 0.930 no
C8 H8 0.930 no
C9 H9 0.930 no
C10 H10 0.930 no
C12 H12 0.980 no
C14 H14A 0.970 no
C14 H14B 0.970 no
C15 H15A 0.970 no
C15 H15B 0.970 no
C18 H18 0.930 no
C19 H19 0.930 no
C20 H20 0.930 no
C21 H21 0.930 no
C22 H22A 0.960 no
C22 H22B 0.960 no
C22 H22C 0.960 no
C23 H23A 0.960 no
C23 H23B 0.960 no
C23 H23C 0.960 no

loop_
_geom_contact_atom_site_label_1
_geom_contact_atom_site_label_2
_geom_contact_distance
_geom_contact_publ_flag
_geom_contact_site_symmetry_2
N1 C3 2.837(4) no .
N1 C11 3.567(5) no .
N1 C14 3.401(4) no .
N2 C5 3.032(5) no .
C1 C4 2.716(5) no .
C2 C13 2.694(5) no .
C2 C22 2.815(6) no .
C2 C23 3.582(6) no .
C4 C11 2.844(5) no .
C4 C14 3.277(5) no .
C4 C16 3.174(5) no .
C4 C17 2.868(5) no .
C4 C23 3.082(6) no .
C5 C12 2.780(5) no .
C5 C14 3.284(5) no .
C5 C16 3.287(5) no .
C5 C23 3.154(6) no .
C6 C9 2.779(6) no .
C6 C13 2.819(5) no .
C6 C14 3.262(5) no .
C7 C10 2.744(6) no .
C7 C15 3.410(6) no .
C8 C11 2.778(7) no .
C10 C14 3.485(6) no .
C11 C15 3.235(5) no .
C12 C15 3.268(5) no .
C12 C17 3.289(5) no .
C13 C15 3.277(5) no .
C13 C16 2.851(5) no .
C13 C17 3.188(5) no .
C14 C15 2.974(5) no .
C15 C23 3.509(7) no .
C16 C19 2.783(6) no .
C17 C20 2.798(6) no .
C18 C21 2.719(6) no .
C1 C2 3.429(5) no 3_567
C2 C1 3.429(5) no 3_567
C2 C20 3.589(5) no 3_567
C3 C23 3.431(6) no 4_564
C4 C23 3.515(6) no 4_564
C8 C16 3.519(6) no 3_667
C9 C17 3.508(6) no 3_667
C16 C8 3.519(6) no 3_667
C17 C9 3.508(6) no 3_667
C20 C2 3.589(5) no 3_567
C23 C3 3.431(6) no 4_565
C23 C4 3.515(6) no 4_565
N1 H2 3.2137 no .
N1 H12 2.4489 no .
N2 H2 2.6327 no .
N2 H5 2.6152 no .
C2 H22B 2.8154 no .
C2 H22C 2.6720 no .
C3 H1 3.2179 no .
C3 H5 2.6703 no .
C3 H22A 3.2338 no .
C3 H22B 2.7370 no .
C3 H22C 2.5985 no .
C3 H23A 2.8678 no .
C3 H23B 3.1962 no .
C3 H23C 2.5152 no .
C4 H2 3.2452 no .
C4 H12 3.2495 no .
C4 H15A 3.2593 no .
C4 H15B 3.1552 no .
C4 H23C 2.6979 no .
C5 H7 2.6922 no .
C5 H14B 3.3387 no .
C5 H23B 3.5582 no .
C5 H23C 2.5170 no .
C6 H8 3.2510 no .
C6 H10 3.2407 no .
C6 H12 3.2419 no .
C6 H14B 3.0950 no .
C6 H15A 2.4373 no .
C6 H15B 3.1503 no .
C7 H5 2.5873 no .
C7 H9 3.2244 no .
C7 H15A 3.1590 no .
C8 H10 3.2107 no .
C9 H7 3.2187 no .
C10 H8 3.2160 no .
C10 H12 2.6077 no .
C10 H14B 3.2479 no .
C11 H5 3.2498 no .
C11 H7 3.2365 no .
C11 H9 3.2409 no .
C11 H14A 3.1907 no .
C11 H14B 2.4833 no .
C11 H15A 3.0352 no .
C12 H10 2.7210 no .
C12 H15A 3.2932 no .
C13 H1 3.1068 no .
C13 H5 3.2493 no .
C13 H14A 3.1126 no .
C13 H14B 3.2451 no .
C14 H15A 2.8343 no .
C14 H21 2.6401 no .
C15 H7 3.5050 no .
C15 H14B 2.8422 no .
C15 H18 2.6579 no .
C15 H23C 2.5932 no .
C16 H12 3.2893 no .
C16 H15A 2.7452 no .
C16 H15B 3.3092 no .
C16 H18 3.2436 no .
C16 H20 3.2500 no .
C17 H5 3.2800 no .
C17 H14A 3.2989 no .
C17 H14B 2.7255 no .
C17 H19 3.2631 no .
C17 H21 3.2258 no .
C17 H23C 3.0216 no .
C18 H15A 3.1345 no .
C18 H15B 2.5322 no .
C18 H20 3.2310 no .
C18 H23C 3.0121 no .
C19 H21 3.1857 no .
C20 H18 3.2212 no .
C21 H14A 2.5317 no .
C21 H14B 3.1263 no .
C21 H19 3.1946 no .
C22 H2 2.4907 no .
C22 H23A 2.5338 no .
C22 H23B 2.6812 no .
C22 H23C 3.2329 no .
C23 H5 2.6415 no .
C23 H15B 3.1384 no .
C23 H18 3.3941 no .
C23 H22A 2.5493 no .
C23 H22B 2.6683 no .
C23 H22C 3.2330 no .
H1 H2 2.2533 no .
H2 H22A 3.4434 no .
H2 H22B 2.3003 no .
H2 H22C 2.2711 no .
H5 H7 2.4178 no .
H5 H15A 2.6470 no .
H5 H15B 2.1703 no .
H5 H23A 3.5412 no .
H5 H23B 2.8267 no .
H5 H23C 2.1575 no .
H7 H8 2.3145 no .
H7 H15A 3.3464 no .
H8 H9 2.3004 no .
H9 H10 2.2937 no .
H10 H12 2.4418 no .
H10 H14B 3.4494 no .
H12 H14A 2.1697 no .
H12 H14B 2.6394 no .
H14A H21 2.3080 no .
H14B H15A 2.3923 no .
H14B H21 3.3200 no .
H15A H18 3.3275 no .
H15A H23C 3.5158 no .
H15B H18 2.3176 no .
H15B H23B 3.4095 no .
H15B H23C 2.2102 no .
H18 H19 2.3071 no .
H18 H23A 3.3337 no .
H18 H23C 2.6232 no .
H19 H20 2.3098 no .
H20 H21 2.2762 no .
H22A H23A 2.6876 no .
H22A H23B 2.4673 no .
H22A H23C 3.4628 no .
H22B H23A 2.4370 no .
H22B H23B 3.0886 no .
H22B H23C 3.4779 no .
H22C H23A 3.4455 no .
H22C H23B 3.4952 no .
N1 H2 3.5379 no 3_567
N1 H20 2.8415 no 4_554
N1 H22C 3.0709 no 2_546
N1 H23B 3.2776 no 4_564
N2 H18 3.4066 no 4_564
N2 H23A 3.1594 no 4_564
C1 H2 3.3962 no 3_567
C1 H22C 3.2124 no 2_546
C1 H23A 3.3949 no 4_564
C1 H23B 3.4287 no 4_564
C2 H1 3.4118 no 3_567
C2 H23A 2.8862 no 4_564
C2 H23B 3.4557 no 4_564
C3 H1 3.4982 no 3_567
C3 H23A 2.8062 no 4_564
C3 H23B 3.3116 no 4_564
C4 H23A 3.2536 no 4_564
C4 H23B 3.0826 no 4_564
C6 H14B 3.4446 no 3_667
C6 H15B 3.4892 no 4_564
C6 H23B 3.4513 no 4_564
C7 H10 3.5577 no 2_656
C7 H14B 3.0780 no 3_667
C7 H15B 2.7516 no 4_564
C8 H14A 3.4988 no 2_656
C8 H14B 3.2731 no 3_667
C8 H15B 3.0345 no 4_564
C9 H9 3.2856 no 3_666
C9 H15A 3.2989 no 3_667
C10 H7 3.5881 no 2_646
C10 H8 3.5732 no 2_646
C10 H9 3.2982 no 3_666
C10 H15A 3.1322 no 3_667
C11 H15A 3.4004 no 3_667
C11 H23B 3.4302 no 4_564
C12 H8 3.5617 no 2_646
C12 H20 3.2529 no 4_554
C12 H21 3.5054 no 4_554
C13 H20 3.4655 no 4_554
C13 H23B 3.0495 no 4_564
C14 H8 3.1935 no 2_646
C14 H20 3.3941 no 4_554
C15 H7 3.4775 no 4_565
C16 H8 3.4035 no 3_667
C17 H9 3.4202 no 3_667
C18 H1 3.3048 no 3_567
C18 H9 3.2863 no 3_667
C19 H1 3.0920 no 3_567
C19 H2 3.3811 no 3_567
C19 H14A 3.5187 no 4_555
C19 H22B 3.4682 no 2_547
C20 H1 3.5075 no 3_567
C20 H2 2.8375 no 3_567
C20 H12 2.9898 no 4_555
C20 H14A 3.0293 no 4_555
C20 H22B 3.3697 no 2_547
C21 H2 2.9870 no 3_567
C21 H8 3.3531 no 3_667
C21 H12 2.9334 no 4_555
C21 H14A 3.5775 no 4_555
C22 H1 3.3429 no 2_556
C22 H19 3.4653 no 2_557
C22 H23A 3.3507 no 4_564
H1 C2 3.4118 no 3_567
H1 C3 3.4982 no 3_567
H1 C18 3.3048 no 3_567
H1 C19 3.0920 no 3_567
H1 C20 3.5075 no 3_567
H1 C22 3.3429 no 2_546
H1 H2 3.5144 no 3_567
H1 H18 3.5211 no 3_567
H1 H19 3.1962 no 3_567
H1 H22A 3.1614 no 2_546
H1 H22C 2.6758 no 2_546
H1 H23A 3.2081 no 3_567
H2 N1 3.5379 no 3_567
H2 C1 3.3962 no 3_567
H2 C19 3.3811 no 3_567
H2 C20 2.8375 no 3_567
H2 C21 2.9870 no 3_567
H2 H1 3.5144 no 3_567
H2 H20 2.9286 no 3_567
H2 H21 3.1431 no 3_567
H2 H23A 3.1442 no 4_564
H5 H18 3.0596 no 4_564
H7 C10 3.5881 no 2_656
H7 C15 3.4775 no 4_564
H7 H9 3.4028 no 4_565
H7 H10 2.8944 no 2_656
H7 H14B 3.2380 no 3_667
H7 H15A 3.5714 no 4_564
H7 H15B 2.6079 no 4_564
H7 H18 3.2700 no 4_564
H8 C10 3.5732 no 2_656
H8 C12 3.5617 no 2_656
H8 C14 3.1935 no 2_656
H8 C16 3.4035 no 3_667
H8 C21 3.3531 no 3_667
H8 H10 2.9938 no 2_656
H8 H12 3.1507 no 2_656
H8 H14A 2.6511 no 2_656
H8 H14B 3.0163 no 2_656
H8 H14B 3.5409 no 3_667
H8 H15A 3.3279 no 4_564
H8 H15B 3.0949 no 4_564
H8 H21 3.5860 no 3_667
H9 C9 3.2856 no 3_666
H9 C10 3.2982 no 3_666
H9 C17 3.4202 no 3_667
H9 C18 3.2863 no 3_667
H9 H7 3.4028 no 4_564
H9 H9 2.7487 no 3_666
H9 H10 2.7569 no 3_666
H9 H14A 3.5893 no 2_656
H9 H18 3.4482 no 3_667
H10 C7 3.5577 no 2_646
H10 H7 2.8944 no 2_646
H10 H8 2.9938 no 2_646
H10 H9 2.7569 no 3_666
H10 H15A 3.3696 no 3_667
H12 C20 2.9898 no 4_554
H12 C21 2.9334 no 4_554
H12 H8 3.1507 no 2_646
H12 H20 2.6529 no 4_554
H12 H21 2.5337 no 4_554
H14A C8 3.4988 no 2_646
H14A C19 3.5187 no 4_554
H14A C20 3.0293 no 4_554
H14A C21 3.5775 no 4_554
H14A H8 2.6511 no 2_646
H14A H9 3.5893 no 2_646
H14A H20 2.8234 no 4_554
H14B C6 3.4446 no 3_667
H14B C7 3.0780 no 3_667
H14B C8 3.2731 no 3_667
H14B H7 3.2380 no 3_667
H14B H8 3.0163 no 2_646
H14B H8 3.5409 no 3_667
H14B H15A 2.7846 no 3_667
H15A C9 3.2989 no 3_667
H15A C10 3.1322 no 3_667
H15A C11 3.4004 no 3_667
H15A H7 3.5714 no 4_565
H15A H8 3.3279 no 4_565
H15A H10 3.3696 no 3_667
H15A H14B 2.7846 no 3_667
H15A H15A 3.5691 no 3_667
H15B C6 3.4892 no 4_565
H15B C7 2.7516 no 4_565
H15B C8 3.0345 no 4_565
H15B H7 2.6079 no 4_565
H15B H8 3.0949 no 4_565
H18 N2 3.4066 no 4_565
H18 H1 3.5211 no 3_567
H18 H5 3.0596 no 4_565
H18 H7 3.2700 no 4_565
H18 H9 3.4482 no 3_667
H18 H23B 3.5968 no 4_565
H19 C22 3.4653 no 2_547
H19 H1 3.1962 no 3_567
H19 H21 3.1494 no 4_555
H19 H22A 3.2333 no 2_547
H19 H22A 3.0357 no 4_565
H19 H22B 2.9334 no 2_547
H19 H23B 3.5449 no 4_565
H20 N1 2.8415 no 4_555
H20 C12 3.2529 no 4_555
H20 C13 3.4655 no 4_555
H20 C14 3.3941 no 4_555
H20 H2 2.9286 no 3_567
H20 H12 2.6529 no 4_555
H20 H14A 2.8234 no 4_555
H20 H21 3.2106 no 4_555
H20 H22B 2.7392 no 2_547
H20 H22C 3.1442 no 3_567
H21 C12 3.5054 no 4_555
H21 H2 3.1431 no 3_567
H21 H8 3.5860 no 3_667
H21 H12 2.5337 no 4_555
H21 H19 3.1494 no 4_554
H21 H20 3.2106 no 4_554
H21 H22B 3.1333 no 3_567
H21 H22C 3.3935 no 3_567
H22A H1 3.1614 no 2_556
H22A H19 3.2333 no 2_557
H22A H19 3.0357 no 4_564
H22A H22A 2.8448 no 3_577
H22B C19 3.4682 no 2_557
H22B C20 3.3697 no 2_557
H22B H19 2.9334 no 2_557
H22B H20 2.7392 no 2_557
H22B H21 3.1333 no 3_567
H22C N1 3.0709 no 2_556
H22C C1 3.2124 no 2_556
H22C H1 2.6758 no 2_556
H22C H20 3.1442 no 3_567
H22C H21 3.3935 no 3_567
H22C H23A 2.6892 no 4_564
H23A N2 3.1594 no 4_565
H23A C1 3.3949 no 4_565
H23A C2 2.8862 no 4_565
H23A C3 2.8062 no 4_565
H23A C4 3.2536 no 4_565
H23A C22 3.3507 no 4_565
H23A H1 3.2081 no 3_567
H23A H2 3.1442 no 4_565
H23A H22C 2.6892 no 4_565
H23B N1 3.2776 no 4_565
H23B C1 3.4287 no 4_565
H23B C2 3.4557 no 4_565
H23B C3 3.3116 no 4_565
H23B C4 3.0826 no 4_565
H23B C6 3.4513 no 4_565
H23B C11 3.4302 no 4_565
H23B C13 3.0495 no 4_565
H23B H18 3.5968 no 4_564
H23B H19 3.5449 no 4_564

loop_
_geom_torsion_atom_site_label_1
_geom_torsion_atom_site_label_2
_geom_torsion_atom_site_label_3
_geom_torsion_atom_site_label_4
_geom_torsion
_geom_torsion_publ_flag
C1 N1 C13 C4 0.5(5) no
C1 N1 C13 C12 -176.4(3) no
C13 N1 C1 C2 0.4(5) no
C22 N2 C3 C2 -10.3(5) no
C22 N2 C3 C4 163.9(3) no
C23 N2 C3 C2 126.3(4) no
C23 N2 C3 C4 -59.5(5) no
N1 C1 C2 C3 -1.3(6) no
C1 C2 C3 N2 175.7(3) no
C1 C2 C3 C4 1.2(5) no
N2 C3 C4 C5 0.8(5) no
N2 C3 C4 C13 -175.0(3) no
C2 C3 C4 C5 175.2(3) no
C2 C3 C4 C13 -0.5(4) no
C3 C4 C5 C6 -133.5(3) no
C3 C4 C5 C15 102.9(3) no
C3 C4 C13 N1 -0.4(5) no
C3 C4 C13 C12 176.5(2) no
C5 C4 C13 N1 -176.5(3) no
C5 C4 C13 C12 0.4(4) no
C13 C4 C5 C6 42.3(4) no
C13 C4 C5 C15 -81.4(3) no
C4 C5 C6 C7 138.9(3) no
C4 C5 C6 C11 -43.0(4) no
C4 C5 C15 C17 8.8(4) no
C6 C5 C15 C17 -114.6(3) no
C15 C5 C6 C7 -95.6(4) no
C15 C5 C6 C11 82.6(3) no
C5 C6 C7 C8 179.1(3) no
C5 C6 C11 C10 179.3(3) no
C5 C6 C11 C12 0.5(4) no
C7 C6 C11 C10 -2.5(5) no
C7 C6 C11 C12 178.8(3) no
C11 C6 C7 C8 0.9(5) no
C6 C7 C8 C9 0.3(6) no
C7 C8 C9 C10 0.0(7) no
C8 C9 C10 C11 -1.7(7) no
C9 C10 C11 C6 2.9(6) no
C9 C10 C11 C12 -178.4(3) no
C6 C11 C12 C13 42.3(4) no
C6 C11 C12 C14 -83.0(4) no
C10 C11 C12 C13 -136.4(3) no
C10 C11 C12 C14 98.3(4) no
C11 C12 C13 N1 134.3(3) no
C11 C12 C13 C4 -42.8(4) no
C11 C12 C14 C16 112.8(3) no
C13 C12 C14 C16 -11.1(4) no
C14 C12 C13 N1 -100.6(3) no
C14 C12 C13 C4 82.3(3) no
C12 C14 C16 C17 -67.1(4) no
C12 C14 C16 C21 115.1(3) no
C5 C15 C17 C16 66.4(4) no
C5 C15 C17 C18 -115.6(3) no
C14 C16 C17 C15 1.6(5) no
C14 C16 C17 C18 -176.4(3) no
C14 C16 C21 C20 175.8(3) no
C17 C16 C21 C20 -2.1(5) no
C21 C16 C17 C15 179.5(3) no
C21 C16 C17 C18 1.5(5) no
C15 C17 C18 C19 -178.2(3) no
C16 C17 C18 C19 -0.1(5) no
C17 C18 C19 C20 -0.8(6) no
C18 C19 C20 C21 0.3(6) no
C19 C20 C21 C16 1.2(6) no
